data_1528331
loop_
_publ_author_name
'Bachmayer, K.'
'Nowotny, H.'
'Kohl, A.'

_publ_section_title
;
 Der Aufbau der Silizide M5 Si3
;
_journal_name_full 'Planseeberichte fuer Pulvermetallurgie'
_journal_page_first 54
_journal_page_last 59
_journal_volume 9
_journal_year 1961
_chemical_formula_sum 'Si3 Ta5'
_chemical_name_systematic 'Ta5 Si3'
_space_group_IT_number 140
_symmetry_space_group_name_Hall '-I 4 2c'
_symmetry_space_group_name_H-M 'I 4/m c m'
_cell_angle_alpha 90
_cell_angle_beta 90
_cell_angle_gamma 90
_cell_formula_units_Z 4
_cell_length_a 6.517
_cell_length_b 6.517
_cell_length_c 11.873
_cell_volume 504.262
_citation_journal_id_ASTM PLPUA5
_cod_data_source_file Bachmayer_PLPUA5_1961_283.cif
_cod_data_source_block Si3Ta5
_cod_original_cell_volume 504.2617
_cod_database_code 1528331

loop_
_symmetry_equiv_pos_as_xyz
x,y,z
-y,x,z
-x,-y,z
y,-x,z
x,-y,-z+1/2
y,x,-z+1/2
-x,y,-z+1/2
-y,-x,-z+1/2
-x,-y,-z
y,-x,-z
x,y,-z
-y,x,-z
-x,y,z-1/2
-y,-x,z-1/2
x,-y,z-1/2
y,x,z-1/2
x+1/2,y+1/2,z+1/2
-y+1/2,x+1/2,z+1/2
-x+1/2,-y+1/2,z+1/2
y+1/2,-x+1/2,z+1/2
x+1/2,-y+1/2,-z+1
y+1/2,x+1/2,-z+1
-x+1/2,y+1/2,-z+1
-y+1/2,-x+1/2,-z+1
-x+1/2,-y+1/2,-z+1/2
y+1/2,-x+1/2,-z+1/2
x+1/2,y+1/2,-z+1/2
-y+1/2,x+1/2,-z+1/2
-x+1/2,y+1/2,z
-y+1/2,-x+1/2,z
x+1/2,-y+1/2,z
y+1/2,x+1/2,z

loop_
_atom_site_label
_atom_site_type_symbol
_atom_site_fract_x
_atom_site_fract_y
_atom_site_fract_z
_atom_site_occupancy
_atom_site_U_iso_or_equiv
Si1 Si 0 0 0.25 1 0.0
Ta2 Ta 0.166 0.666 0.15 1 0.0
Si2 Si 0.375 0.875 0 1 0.0
Ta1 Ta 0 0 0 1 0.0
